data_4301071
loop_
_publ_author_name
'Nickita Nickita'
'Gilles Gasser'
'Pauline Pearson'
'Matthew J. Belousoff'
'Lai Y. Goh'
'Alan M. Bond'
'Glen B. Deacon'
'Leone Spiccia'

_publ_section_title
;
Ruthenium(II) Complexes Incorporating
2-(2'-Pyridyl)pyrimidine-4-carboxylic Acid
;
_journal_name_full 'Inorganic Chemistry'
_journal_page_first 68
_journal_page_last 81
_journal_paper_doi 10.1021/ic800972x
_journal_volume 48
_journal_year 2009
_chemical_formula_moiety 'C30 H22 F6 N7 O6 P Ru'
_chemical_formula_sum 'C30 H22 F6 N7 O6 P Ru'
_chemical_formula_weight 822.59
_chemical_name_common 1a
_chemical_name_systematic
;
 ?
;
_space_group_IT_number 15
_symmetry_cell_setting monoclinic
_symmetry_space_group_name_Hall '-C 2yc'
_symmetry_space_group_name_H-M 'C 1 2/c 1'
_atom_sites_solution_hydrogens geom
_atom_sites_solution_primary direct
_atom_sites_solution_secondary difmap
_audit_creation_method SHELXL-97
_cell_angle_alpha 90.00
_cell_angle_beta 106.02(3)
_cell_angle_gamma 90.00
_cell_formula_units_Z 8
_cell_length_a 23.954(5)
_cell_length_b 13.640(3)
_cell_length_c 21.072(4)
_cell_measurement_reflns_used 516
_cell_measurement_temperature 123(2)
_cell_measurement_theta_max 30
_cell_measurement_theta_min 4
_cell_volume 6618(3)
_computing_structure_refinement 'SHELXL-97 (Sheldrick, 1997)'
_computing_structure_solution 'SHELXS-97 (Sheldrick, 1990)'
_diffrn_ambient_temperature 123(2)
_diffrn_measured_fraction_theta_full 0.997
_diffrn_measured_fraction_theta_max 0.997
_diffrn_measurement_device_type 'Nonius Kappa CCD'
_diffrn_measurement_method 'thin slice phi/omega scans'
_diffrn_radiation_monochromator graphite
_diffrn_radiation_source 'fine-focus sealed tube'
_diffrn_radiation_type MoK\a
_diffrn_radiation_wavelength 0.71073
_diffrn_reflns_av_R_equivalents 0.1240
_diffrn_reflns_av_sigmaI/netI 0.0960
_diffrn_reflns_limit_h_max 29
_diffrn_reflns_limit_h_min -29
_diffrn_reflns_limit_k_max 12
_diffrn_reflns_limit_k_min -16
_diffrn_reflns_limit_l_max 25
_diffrn_reflns_limit_l_min -25
_diffrn_reflns_number 35618
_diffrn_reflns_theta_full 26.00
_diffrn_reflns_theta_max 26.00
_diffrn_reflns_theta_min 2.28
_exptl_absorpt_coefficient_mu 0.611
_exptl_absorpt_correction_T_max 0.9303
_exptl_absorpt_correction_T_min 0.8825
_exptl_absorpt_correction_type empirical
_exptl_absorpt_process_details SADABS
_exptl_crystal_colour Red
_exptl_crystal_density_diffrn 1.651
_exptl_crystal_density_method 'not measured'
_exptl_crystal_description 'Rectangular Prism'
_exptl_crystal_F_000 3296
_exptl_crystal_size_max 0.21
_exptl_crystal_size_mid 0.16
_exptl_crystal_size_min 0.12
_refine_diff_density_max 0.874
_refine_diff_density_min -0.472
_refine_diff_density_rms 0.116
_refine_ls_extinction_method none
_refine_ls_goodness_of_fit_ref 1.163
_refine_ls_hydrogen_treatment constr
_refine_ls_matrix_type full
_refine_ls_number_parameters 483
_refine_ls_number_reflns 6484
_refine_ls_number_restraints 1
_refine_ls_restrained_S_all 1.163
_refine_ls_R_factor_all 0.1345
_refine_ls_R_factor_gt 0.0809
_refine_ls_shift/su_max 0.000
_refine_ls_shift/su_mean 0.000
_refine_ls_structure_factor_coef Fsqd
_refine_ls_weighting_details 'calc w=1/[\s^2^(Fo^2^)+(0.0335P)^2^+83.8824P] where P=(Fo^2^+2Fc^2^)/3'
_refine_ls_weighting_scheme calc
_refine_ls_wR_factor_gt 0.1568
_refine_ls_wR_factor_ref 0.1754
_reflns_number_gt 4278
_reflns_number_total 6484
_reflns_threshold_expression >2sigma(I)
_cod_data_source_file ic800972x_si_002_2.cif
_cod_data_source_block 1a
_cod_original_cell_volume 6617(2)
_cod_original_sg_symbol_H-M 'C 2/c'
_cod_database_code 4301071

loop_
_symmetry_equiv_pos_as_xyz
'x, y, z'
'-x, y, -z+1/2'
'x+1/2, y+1/2, z'
'-x+1/2, y+1/2, -z+1/2'
'-x, -y, -z'
'x, -y, z-1/2'
'-x+1/2, -y+1/2, -z'
'x+1/2, -y+1/2, z-1/2'

loop_
_atom_site_label
_atom_site_type_symbol
_atom_site_fract_x
_atom_site_fract_y
_atom_site_fract_z
_atom_site_U_iso_or_equiv
_atom_site_adp_type
_atom_site_occupancy
_atom_site_symmetry_multiplicity
_atom_site_calc_flag
_atom_site_refinement_flags
_atom_site_disorder_assembly
_atom_site_disorder_group
Ru1 Ru 0.17454(3) 0.87267(4) 0.30022(3) 0.02969(19) Uani 1 1 d . A 1
N7 N 0.1444(2) 0.7495(4) 0.2441(3) 0.0293(14) Uani 1 1 d . A 1
C17 C 0.0773(3) 1.1326(6) 0.2431(4) 0.044(2) Uani 1 1 d . A 1
H17 H 0.0798 1.1961 0.2622 0.053 Uiso 1 1 calc R A 1
C30 C 0.1584(3) 0.7198(6) 0.1896(4) 0.0380(19) Uani 1 1 d . A 1
H30 H 0.1844 0.7590 0.1736 0.046 Uiso 1 1 calc R A 1
C25 C 0.0904(3) 0.7318(5) 0.3243(3) 0.0309(17) Uani 1 1 d . A 1
C21 C 0.0990(3) 0.8627(6) 0.3963(3) 0.0333(17) Uani 1 1 d . A 1
H21 H 0.1164 0.9236 0.4127 0.040 Uiso 1 1 calc R A 1
C27 C 0.0856(3) 0.6052(5) 0.2357(4) 0.038(2) Uani 1 1 d . A 1
H27 H 0.0606 0.5653 0.2529 0.045 Uiso 1 1 calc R A 1
C19 C 0.0313(3) 1.0198(6) 0.1596(4) 0.043(2) Uani 1 1 d . A 1
H19 H 0.0030 1.0041 0.1196 0.052 Uiso 1 1 calc R A 1
C29 C 0.1372(4) 0.6359(6) 0.1562(4) 0.047(2) Uani 1 1 d . A 1
H29 H 0.1475 0.6187 0.1172 0.056 Uiso 1 1 calc R A 1
C14 C 0.1776(3) 1.1689(5) 0.3622(4) 0.0340(18) Uani 1 1 d . A 1
H14 H 0.1533 1.2236 0.3460 0.041 Uiso 1 1 calc R A 1
C28 C 0.1007(4) 0.5765(6) 0.1797(4) 0.045(2) Uani 1 1 d . A 1
H28 H 0.0862 0.5171 0.1577 0.054 Uiso 1 1 calc R A 1
C23 C 0.0359(4) 0.7318(6) 0.4030(4) 0.045(2) Uani 1 1 d . A 1
H23 H 0.0091 0.7011 0.4224 0.054 Uiso 1 1 calc R A 1
C20 C 0.0699(3) 0.9494(6) 0.1927(3) 0.0351(18) Uani 1 1 d . A 1
H20 H 0.0664 0.8844 0.1759 0.042 Uiso 1 1 calc R A 1
C22 C 0.0589(4) 0.8222(6) 0.4249(4) 0.042(2) Uani 1 1 d . A 1
H22 H 0.0476 0.8558 0.4588 0.051 Uiso 1 1 calc R A 1
C24 C 0.0522(3) 0.6866(6) 0.3524(4) 0.041(2) Uani 1 1 d . A 1
H24 H 0.0369 0.6240 0.3370 0.049 Uiso 1 1 calc R A 1
C18 C 0.0343(3) 1.1128(6) 0.1852(4) 0.048(2) Uani 1 1 d . A 1
H18 H 0.0077 1.1622 0.1639 0.057 Uiso 1 1 calc R A 1
P1 P 0.10832(9) 0.88370(16) 0.01602(10) 0.0377(5) Uani 1 1 d . B 1
F6 F 0.1551(2) 0.9552(4) -0.0009(3) 0.0680(16) Uani 1 1 d . B 1
F2 F 0.0817(2) 0.8654(5) -0.0601(2) 0.086(2) Uani 1 1 d . B 1
F3 F 0.1506(2) 0.7941(4) 0.0202(3) 0.0668(16) Uani 1 1 d . B 1
F5 F 0.0654(2) 0.9747(4) 0.0123(3) 0.0641(15) Uani 1 1 d . B 1
F4 F 0.1355(3) 0.9062(6) 0.0917(3) 0.097(2) Uani 1 1 d . B 1
F1 F 0.0628(3) 0.8147(4) 0.0346(4) 0.090(2) Uani 1 1 d . B 1
C11 C 0.2436(3) 1.0089(6) 0.4088(4) 0.0355(18) Uani 1 1 d . A 1
H11 H 0.2658 0.9525 0.4262 0.043 Uiso 1 1 calc R A 1
N4 N 0.1975(2) 0.9990(4) 0.3549(3) 0.0312(14) Uani 1 1 d . A 1
N6 N 0.1142(2) 0.8204(4) 0.3469(3) 0.0295(14) Uani 1 1 d . A 1
C16 C 0.1160(3) 1.0623(5) 0.2728(4) 0.0306(17) Uani 1 1 d . A 1
N5 N 0.1124(2) 0.9700(4) 0.2480(3) 0.0288(14) Uani 1 1 d . A 1
C12 C 0.2592(3) 1.0982(6) 0.4391(4) 0.0366(19) Uani 1 1 d . A 1
H12 H 0.2928 1.1034 0.4756 0.044 Uiso 1 1 calc R A 1
C26 C 0.1069(3) 0.6918(5) 0.2667(4) 0.0321(18) Uani 1 1 d . A 1
C13 C 0.2261(3) 1.1794(6) 0.4161(4) 0.0373(19) Uani 1 1 d . A 1
H13 H 0.2360 1.2415 0.4366 0.045 Uiso 1 1 calc R A 1
C15 C 0.1651(3) 1.0787(5) 0.3324(3) 0.0280(16) Uani 1 1 d . A 1
N2 N 0.2434(3) 0.7876(4) 0.3529(3) 0.0346(16) Uani 1 1 d . A 1
N1 N 0.2371(2) 0.9061(4) 0.2531(3) 0.0328(15) Uani 1 1 d . A 1
N3 N 0.3309(3) 0.8607(5) 0.2466(3) 0.0412(16) Uani 1 1 d . A 1
C5 C 0.2870(3) 0.8555(5) 0.2744(4) 0.0337(18) Uani 1 1 d . A 1
C3 C 0.3262(4) 0.9195(6) 0.1935(5) 0.051(2) Uani 1 1 d . A 1
C2 C 0.2762(3) 0.9752(6) 0.1712(4) 0.041(2) Uani 1 1 d . A 1
H2 H 0.2719 1.0188 0.1350 0.050 Uiso 1 1 calc R A 1
C9 C 0.2913(4) 0.6713(6) 0.4338(4) 0.040(2) Uani 1 1 d . A 1
H9 H 0.2904 0.6304 0.4700 0.048 Uiso 1 1 calc R A 1
C7 C 0.3397(3) 0.7337(6) 0.3591(4) 0.043(2) Uani 1 1 d . A 1
H7 H 0.3732 0.7371 0.3433 0.052 Uiso 1 1 calc R A 1
C8 C 0.3393(4) 0.6726(6) 0.4111(4) 0.051(2) Uani 1 1 d . A 1
H8 H 0.3718 0.6323 0.4307 0.061 Uiso 1 1 calc R A 1
C6 C 0.2918(3) 0.7895(5) 0.3300(4) 0.0346(18) Uani 1 1 d . A 1
C10 C 0.2440(4) 0.7291(5) 0.4045(4) 0.0371(19) Uani 1 1 d . A 1
H10 H 0.2109 0.7277 0.4212 0.045 Uiso 1 1 calc R A 1
C1 C 0.2335(3) 0.9664(6) 0.2018(4) 0.042(2) Uani 1 1 d . A 1
H1 H 0.1993 1.0048 0.1861 0.050 Uiso 1 1 calc R A 1
O1 O 0.4197(3) 0.8731(5) 0.1907(4) 0.072(2) Uani 1 1 d . A 1
O2 O 0.3656(3) 0.9657(5) 0.1078(4) 0.082(2) Uani 1 1 d . A 1
C4 C 0.3738(4) 0.9195(6) 0.1624(5) 0.057(3) Uani 1 1 d . A 1
O1W O 0.1671(3) 0.6222(5) 0.4814(3) 0.087(3) Uani 1 1 d . C 2
O2W O 0.0294(3) 0.3593(5) 0.1720(4) 0.093(3) Uani 1 1 d . D 2
O3WA O 0.1015(8) 0.4188(10) 0.0559(6) 0.072(5) Uani 0.50 1 d P E 2
O3WC O 0.0215(8) 0.2974(14) 0.0629(8) 0.045(5) Uani 0.30 1 d P F 2
O4WA O 0.0727(4) 0.5843(8) -0.0158(5) 0.095(4) Uani 0.799(17) 1 d P G 2
O4WB O 0.0413(12) 0.511(2) -0.0547(14) 0.047(11) Uiso 0.201(17) 1 d P G 3
O3WB O 0.0625(9) 0.3891(19) 0.0454(11) 0.018(6) Uani 0.20 1 d P H 3

loop_
_atom_site_aniso_label
_atom_site_aniso_U_11
_atom_site_aniso_U_22
_atom_site_aniso_U_33
_atom_site_aniso_U_23
_atom_site_aniso_U_13
_atom_site_aniso_U_12
Ru1 0.0274(3) 0.0299(3) 0.0275(3) -0.0043(3) 0.0003(2) 0.0049(3)
N7 0.023(3) 0.036(4) 0.027(3) -0.010(3) 0.003(3) 0.005(3)
C17 0.036(4) 0.040(5) 0.051(5) -0.010(4) 0.002(4) 0.001(4)
C30 0.039(5) 0.042(5) 0.032(4) -0.007(4) 0.007(4) 0.007(4)
C25 0.025(4) 0.034(4) 0.029(4) -0.001(3) 0.001(3) -0.001(3)
C21 0.039(4) 0.032(4) 0.025(4) -0.004(3) 0.001(3) 0.008(4)
C27 0.033(4) 0.028(4) 0.045(5) -0.005(4) -0.001(4) 0.006(3)
C19 0.026(4) 0.055(6) 0.042(5) -0.001(4) -0.004(4) 0.001(4)
C29 0.055(5) 0.047(5) 0.036(4) -0.017(4) 0.008(4) 0.008(5)
C14 0.046(5) 0.029(4) 0.030(4) 0.003(3) 0.014(4) 0.003(4)
C28 0.049(5) 0.038(5) 0.042(5) -0.014(4) 0.003(4) 0.013(4)
C23 0.051(5) 0.055(6) 0.030(5) 0.011(4) 0.013(4) -0.004(4)
C20 0.033(4) 0.040(5) 0.029(4) -0.001(3) 0.002(3) -0.001(4)
C22 0.056(5) 0.045(5) 0.028(4) -0.001(4) 0.014(4) 0.008(4)
C24 0.039(5) 0.045(5) 0.034(5) -0.007(4) 0.004(4) -0.003(4)
C18 0.032(4) 0.043(5) 0.058(5) 0.002(4) -0.004(4) 0.015(4)
P1 0.0322(11) 0.0439(13) 0.0369(11) 0.0088(10) 0.0093(9) 0.0020(10)
F6 0.052(3) 0.061(3) 0.099(4) 0.006(3) 0.034(3) -0.010(3)
F2 0.066(4) 0.131(5) 0.048(3) -0.026(4) -0.005(3) 0.028(4)
F3 0.051(3) 0.056(3) 0.103(4) 0.030(3) 0.037(3) 0.023(3)
F5 0.056(3) 0.068(4) 0.077(4) 0.014(3) 0.031(3) 0.025(3)
F4 0.093(5) 0.155(6) 0.037(3) 0.000(4) 0.009(3) 0.023(4)
F1 0.070(4) 0.068(4) 0.156(6) 0.014(4) 0.069(4) -0.005(3)
C11 0.032(4) 0.038(5) 0.035(5) 0.000(4) 0.006(4) 0.003(4)
N4 0.028(3) 0.033(4) 0.030(3) -0.008(3) 0.003(3) -0.002(3)
N6 0.028(3) 0.031(3) 0.028(3) -0.001(3) 0.005(3) 0.003(3)
C16 0.028(4) 0.030(4) 0.035(4) -0.001(3) 0.010(3) 0.009(3)
N5 0.025(3) 0.030(3) 0.029(3) -0.002(3) 0.004(3) 0.003(3)
C12 0.028(4) 0.044(5) 0.038(4) -0.006(4) 0.009(4) -0.013(4)
C26 0.026(4) 0.037(5) 0.029(4) -0.006(3) 0.002(3) 0.006(3)
C13 0.036(5) 0.039(5) 0.036(5) -0.014(4) 0.009(4) -0.007(4)
C15 0.029(4) 0.030(4) 0.024(4) -0.003(3) 0.006(3) 0.002(3)
N2 0.032(4) 0.028(3) 0.032(4) -0.006(3) -0.011(3) 0.006(3)
N1 0.023(3) 0.029(3) 0.040(4) -0.006(3) -0.002(3) 0.003(3)
N3 0.029(4) 0.037(4) 0.056(4) 0.000(3) 0.008(3) -0.002(3)
C5 0.023(4) 0.025(4) 0.046(5) -0.003(3) -0.001(3) 0.002(3)
C3 0.044(5) 0.033(4) 0.065(6) 0.019(5) -0.005(4) -0.012(4)
C2 0.028(4) 0.042(5) 0.054(5) 0.013(4) 0.011(4) 0.000(4)
C9 0.046(5) 0.032(4) 0.033(4) -0.007(4) -0.005(4) 0.001(4)
C7 0.030(5) 0.039(5) 0.051(5) -0.002(4) -0.004(4) 0.004(4)
C8 0.036(5) 0.038(5) 0.061(6) -0.003(4) -0.016(4) 0.012(4)
C6 0.020(4) 0.028(4) 0.050(5) -0.009(4) 0.000(4) 0.003(3)
C10 0.045(5) 0.035(4) 0.024(4) 0.001(3) -0.003(4) 0.006(4)
C1 0.033(5) 0.038(5) 0.048(5) 0.003(4) -0.002(4) 0.007(4)
O1 0.036(4) 0.071(5) 0.107(5) 0.025(4) 0.016(4) 0.002(4)
O2 0.069(5) 0.074(5) 0.109(6) 0.043(5) 0.036(4) 0.022(4)
C4 0.036(5) 0.039(5) 0.096(8) 0.010(5) 0.019(5) -0.006(4)
O1W 0.097(6) 0.055(4) 0.075(5) 0.014(4) -0.035(4) -0.015(4)
O2W 0.051(4) 0.078(5) 0.138(7) -0.009(5) 0.008(4) 0.005(4)
O3WA 0.131(14) 0.056(9) 0.020(6) -0.003(6) 0.004(9) 0.048(10)
O3WC 0.045(11) 0.055(12) 0.031(10) 0.000(9) 0.005(8) -0.024(9)
O4WA 0.088(8) 0.118(9) 0.084(7) -0.008(6) 0.030(6) 0.011(7)
O3WB 0.004(11) 0.041(16) 0.009(11) -0.008(10) 0.003(9) 0.003(11)

loop_
_atom_type_symbol
_atom_type_description
_atom_type_scat_dispersion_real
_atom_type_scat_dispersion_imag
_atom_type_scat_source
C C 0.0033 0.0016 'International Tables Vol C Tables 4.2.6.8 and 6.1.1.4'
H H 0.0000 0.0000 'International Tables Vol C Tables 4.2.6.8 and 6.1.1.4'
N N 0.0061 0.0033 'International Tables Vol C Tables 4.2.6.8 and 6.1.1.4'
O O 0.0106 0.0060 'International Tables Vol C Tables 4.2.6.8 and 6.1.1.4'
F F 0.0171 0.0103 'International Tables Vol C Tables 4.2.6.8 and 6.1.1.4'
P P 0.1023 0.0942 'International Tables Vol C Tables 4.2.6.8 and 6.1.1.4'
Ru Ru -1.2594 0.8363 'International Tables Vol C Tables 4.2.6.8 and 6.1.1.4'

loop_
_geom_angle_atom_site_label_1
_geom_angle_atom_site_label_2
_geom_angle_atom_site_label_3
_geom_angle
_geom_angle_site_symmetry_1
_geom_angle_site_symmetry_3
_geom_angle_publ_flag
N1 Ru1 N4 88.1(2) . . ?
N1 Ru1 N5 96.5(2) . . ?
N4 Ru1 N5 78.6(2) . . ?
N1 Ru1 N7 95.2(2) . . ?
N4 Ru1 N7 175.2(2) . . ?
N5 Ru1 N7 97.5(2) . . ?
N1 Ru1 N2 78.7(3) . . ?
N4 Ru1 N2 96.8(2) . . ?
N5 Ru1 N2 173.6(2) . . ?
N7 Ru1 N2 87.3(2) . . ?
N1 Ru1 N6 172.7(2) . . ?
N4 Ru1 N6 97.7(2) . . ?
N5 Ru1 N6 88.9(2) . . ?
N7 Ru1 N6 79.2(2) . . ?
N2 Ru1 N6 96.2(2) . . ?
C30 N7 C26 117.6(6) . . ?
C30 N7 Ru1 127.1(5) . . ?
C26 N7 Ru1 115.3(4) . . ?
C16 C17 C18 120.9(8) . . ?
N7 C30 C29 123.2(8) . . ?
C24 C25 N6 120.9(7) . . ?
C24 C25 C26 123.4(7) . . ?
N6 C25 C26 115.7(6) . . ?
N6 C21 C22 122.9(7) . . ?
C26 C27 C28 119.7(8) . . ?
C18 C19 C20 119.3(7) . . ?
C30 C29 C28 119.3(8) . . ?
C15 C14 C13 119.5(7) . . ?
C27 C28 C29 118.7(8) . . ?
C24 C23 C22 119.1(8) . . ?
N5 C20 C19 122.1(7) . . ?
C21 C22 C23 118.3(7) . . ?
C25 C24 C23 120.0(8) . . ?
C19 C18 C17 118.0(7) . . ?
F1 P1 F3 90.0(3) . . ?
F1 P1 F2 92.6(4) . . ?
F3 P1 F2 90.4(3) . . ?
F1 P1 F4 89.2(4) . . ?
F3 P1 F4 90.8(3) . . ?
F2 P1 F4 177.8(4) . . ?
F1 P1 F6 178.5(4) . . ?
F3 P1 F6 90.3(3) . . ?
F2 P1 F6 88.9(3) . . ?
F4 P1 F6 89.3(4) . . ?
F1 P1 F5 89.8(3) . . ?
F3 P1 F5 179.6(3) . . ?
F2 P1 F5 89.9(3) . . ?
F4 P1 F5 88.8(3) . . ?
F6 P1 F5 89.8(3) . . ?
N4 C11 C12 122.1(7) . . ?
C15 N4 C11 118.3(6) . . ?
C15 N4 Ru1 116.1(4) . . ?
C11 N4 Ru1 125.5(5) . . ?
C21 N6 C25 118.7(6) . . ?
C21 N6 Ru1 126.7(5) . . ?
C25 N6 Ru1 114.5(5) . . ?
N5 C16 C17 120.9(7) . . ?
N5 C16 C15 114.8(6) . . ?
C17 C16 C15 124.3(7) . . ?
C20 N5 C16 118.6(6) . . ?
C20 N5 Ru1 125.9(5) . . ?
C16 N5 Ru1 115.4(4) . . ?
C13 C12 C11 119.6(7) . . ?
C27 C26 N7 121.4(7) . . ?
C27 C26 C25 123.8(7) . . ?
N7 C26 C25 114.8(6) . . ?
C12 C13 C14 118.5(7) . . ?
N4 C15 C14 122.0(6) . . ?
N4 C15 C16 115.0(6) . . ?
C14 C15 C16 123.0(6) . . ?
C10 N2 C6 118.3(6) . . ?
C10 N2 Ru1 126.4(5) . . ?
C6 N2 Ru1 115.2(5) . . ?
C5 N1 C1 115.9(7) . . ?
C5 N1 Ru1 115.0(5) . . ?
C1 N1 Ru1 128.9(5) . . ?
C5 N3 C3 119.7(7) . . ?
N3 C5 N1 124.0(7) . . ?
N3 C5 C6 119.2(6) . . ?
N1 C5 C6 116.8(7) . . ?
N3 C3 C2 118.2(9) . . ?
N3 C3 C4 118.2(8) . . ?
C2 C3 C4 123.6(8) . . ?
C1 C2 C3 119.0(8) . . ?
C8 C9 C10 120.3(8) . . ?
C6 C7 C8 120.1(8) . . ?
C9 C8 C7 118.6(8) . . ?
C7 C6 N2 121.0(8) . . ?
C7 C6 C5 125.0(7) . . ?
N2 C6 C5 114.0(6) . . ?
N2 C10 C9 121.6(8) . . ?
N1 C1 C2 123.1(7) . . ?
O1 C4 O2 124.7(9) . . ?
O1 C4 C3 118.0(9) . . ?
O2 C4 C3 117.3(8) . . ?

loop_
_geom_bond_atom_site_label_1
_geom_bond_atom_site_label_2
_geom_bond_distance
_geom_bond_site_symmetry_2
_geom_bond_publ_flag
Ru1 N1 2.064(6) . ?
Ru1 N4 2.062(6) . ?
Ru1 N5 2.070(6) . ?
Ru1 N7 2.066(6) . ?
Ru1 N2 2.072(6) . ?
Ru1 N6 2.085(6) . ?
N7 C30 1.345(9) . ?
N7 C26 1.373(9) . ?
C17 C16 1.361(10) . ?
C17 C18 1.389(10) . ?
C30 C29 1.365(11) . ?
C25 C24 1.367(10) . ?
C25 N6 1.365(9) . ?
C25 C26 1.481(10) . ?
C21 N6 1.327(9) . ?
C21 C22 1.381(11) . ?
C27 C26 1.377(10) . ?
C27 C28 1.384(11) . ?
C19 C18 1.372(11) . ?
C19 C20 1.381(10) . ?
C29 C28 1.381(12) . ?
C14 C15 1.377(10) . ?
C14 C13 1.389(10) . ?
C23 C24 1.379(11) . ?
C23 C22 1.377(11) . ?
C20 N5 1.348(9) . ?
P1 F1 1.569(6) . ?
P1 F3 1.574(5) . ?
P1 F2 1.574(5) . ?
P1 F4 1.577(6) . ?
P1 F6 1.599(5) . ?
P1 F5 1.600(5) . ?
C11 N4 1.354(9) . ?
C11 C12 1.378(10) . ?
N4 C15 1.343(9) . ?
C16 N5 1.356(9) . ?
C16 C15 1.481(10) . ?
C12 C13 1.371(11) . ?
N2 C10 1.346(9) . ?
N2 C6 1.374(10) . ?
N1 C5 1.345(9) . ?
N1 C1 1.344(10) . ?
N3 C5 1.340(9) . ?
N3 C3 1.355(10) . ?
C5 C6 1.457(11) . ?
C3 C2 1.387(11) . ?
C3 C4 1.465(13) . ?
C2 C1 1.358(11) . ?
C9 C8 1.363(12) . ?
C9 C10 1.379(10) . ?
C7 C6 1.371(10) . ?
C7 C8 1.379(12) . ?
O1 C4 1.266(10) . ?
O2 C4 1.278(11) . ?
